data_7700160
loop_
_publ_author_name
'Gonda, Ryu'
'Rzeznicka, Izabela I.'
'Kinoshita, Yuki'
'Uchida, Sayaka'
'Hori, Akiko'

_publ_section_title
;
 Guest encapsulations in non-porous crystals of fully fluorinated
 dinuclear metal complexes with the M<sub>2</sub>O<sub>2</sub> core (M =
 Fe<sup>3+</sup>, Co<sup>2+</sup>, Ni<sup>2+</sup>).
;
_journal_issue 25
_journal_name_full 'Dalton transactions (Cambridge, England : 2003)'
_journal_page_first 9062
_journal_page_last 9066
_journal_paper_doi 10.1039/c9dt01380f
_journal_volume 48
_journal_year 2019
_chemical_formula_moiety 'C62 H10 F40 Fe2 O10'
_chemical_formula_sum 'C62 H10 F40 Fe2 O10'
_chemical_formula_weight 1786.40
_space_group_crystal_system monoclinic
_space_group_IT_number 14
_space_group_name_Hall '-P 2yn'
_space_group_name_H-M_alt 'P 1 21/n 1'
_symmetry_space_group_name_Hall '-P 2yn'
_symmetry_space_group_name_H-M 'P 1 21/n 1'
_atom_sites_solution_hydrogens geom
_audit_creation_method SHELXL-2016/6
_audit_update_record
;
2019-04-01 deposited with the CCDC.    2019-05-27 downloaded from the CCDC.
;
_cell_angle_alpha 90
_cell_angle_beta 98.836(3)
_cell_angle_gamma 90
_cell_formula_units_Z 2
_cell_length_a 14.3286(12)
_cell_length_b 10.8784(10)
_cell_length_c 19.0990(14)
_cell_measurement_reflns_used 9965
_cell_measurement_temperature 103
_cell_measurement_theta_max 24.0925
_cell_measurement_theta_min 2.3610
_cell_volume 2941.7(4)
_computing_cell_refinement 'SAINT V8.38A (Bruker AXS Inc., 2017)'
_computing_data_collection 'Bruker APEX2'
_computing_data_reduction 'SAINT V8.38A (Bruker AXS Inc., 2017)'
_computing_molecular_graphics 'Bruker SHELXTL'
_computing_publication_material 'Bruker SHELXTL'
_computing_structure_refinement 'SHELXL-2016/6 (Sheldrick, 2016)'
_computing_structure_solution 'SHELXT 2014/5 (Sheldrick, 2014)'
_diffrn_ambient_temperature 103
_diffrn_detector_area_resol_mean 7.3910
_diffrn_measured_fraction_theta_full 0.997
_diffrn_measured_fraction_theta_max 0.997
_diffrn_measurement_device_type 'Bruker D8 goniometer'
_diffrn_measurement_method '\f and \w scans'
_diffrn_radiation_type MoK\a
_diffrn_radiation_wavelength 0.71073
_diffrn_reflns_av_R_equivalents 0.0853
_diffrn_reflns_av_unetI/netI 0.0473
_diffrn_reflns_Laue_measured_fraction_full 0.997
_diffrn_reflns_Laue_measured_fraction_max 0.997
_diffrn_reflns_limit_h_max 16
_diffrn_reflns_limit_h_min -16
_diffrn_reflns_limit_k_max 12
_diffrn_reflns_limit_k_min -12
_diffrn_reflns_limit_l_max 21
_diffrn_reflns_limit_l_min -21
_diffrn_reflns_number 33678
_diffrn_reflns_point_group_measured_fraction_full 0.997
_diffrn_reflns_point_group_measured_fraction_max 0.997
_diffrn_reflns_theta_full 24.101
_diffrn_reflns_theta_max 24.101
_diffrn_reflns_theta_min 2.361
_exptl_absorpt_coefficient_mu 0.686
_exptl_absorpt_correction_T_max 0.94
_exptl_absorpt_correction_T_min 0.84
_exptl_absorpt_correction_type multi-scan
_exptl_absorpt_process_details
;
SADABS-2016/2 - Bruker AXS area detector scaling and absorption correction
;
_exptl_crystal_colour red
_exptl_crystal_density_diffrn 2.017
_exptl_crystal_density_meas ?
_exptl_crystal_density_method 'not measured'
_exptl_crystal_description block
_exptl_crystal_F_000 1748
_exptl_crystal_size_max 0.175
_exptl_crystal_size_mid 0.125
_exptl_crystal_size_min 0.090
_refine_diff_density_max 0.330
_refine_diff_density_min -0.405
_refine_diff_density_rms 0.078
_refine_ls_extinction_method none
_refine_ls_goodness_of_fit_ref 1.100
_refine_ls_hydrogen_treatment constr
_refine_ls_matrix_type full
_refine_ls_number_parameters 515
_refine_ls_number_reflns 4669
_refine_ls_number_restraints 0
_refine_ls_restrained_S_all 1.100
_refine_ls_R_factor_all 0.0587
_refine_ls_R_factor_gt 0.0451
_refine_ls_shift/su_max 0.001
_refine_ls_shift/su_mean 0.000
_refine_ls_structure_factor_coef Fsqd
_refine_ls_weighting_details 'w=1/[\s^2^(Fo^2^)+(0.0058P)^2^+7.6748P] where P=(Fo^2^+2Fc^2^)/3'
_refine_ls_weighting_scheme calc
_refine_ls_wR_factor_gt 0.0819
_refine_ls_wR_factor_ref 0.0880
_reflns_Friedel_coverage 0.000
_reflns_number_gt 3925
_reflns_number_total 4669
_reflns_threshold_expression 'I > 2\s(I)'
_cod_data_source_file c9dt01380f2.cif
_cod_data_source_block RG171004_a
_cod_depositor_comments
;
The following automatic conversions were performed:

'_exptl_absorpt_correction_type' value 'Multi-Scan' changed to
'multi-scan' according to
/home/data/users/saulius/crontab/automatic-downloads/rss-feeds/RSC/lib/dictionaries/cif_core.dic
dictionary named 'cif_core.dic' version 2.4.2 from 2011-04-26.

'_exptl_crystal_density_meas' value 'not measured' was changed to '?'
- the value is perceived as not measured.

Automatic conversion script
Id: cif_fix_values 4973 2017-02-22 13:04:09Z antanas 

 Adding full bibliography for 7700160--7700167.cif.
;
_cod_database_code 7700160
_shelx_shelxl_version_number 2016/6
_shelx_space_group_comment
;
The symmetry employed for this shelxl refinement is uniquely defined
by the following loop, which should always be used as a source of
symmetry information in preference to the above space-group names.
They are only intended as comments.
;
_shelx_estimated_absorpt_t_min 0.889
_shelx_estimated_absorpt_t_max 0.941

loop_
_space_group_symop_operation_xyz
'x, y, z'
'-x+1/2, y+1/2, -z+1/2'
'-x, -y, -z'
'x-1/2, -y-1/2, z-1/2'

loop_
_atom_site_label
_atom_site_type_symbol
_atom_site_fract_x
_atom_site_fract_y
_atom_site_fract_z
_atom_site_U_iso_or_equiv
_atom_site_adp_type
_atom_site_occupancy
_atom_site_site_symmetry_order
_atom_site_calc_flag
_atom_site_refinement_flags_posn
_atom_site_refinement_flags_adp
C11 C 0.0659(3) 0.8521(3) 0.76964(18) 0.0156(8) Uani 1 1 d . .
C12 C 0.0371(3) 0.8573(4) 0.8349(2) 0.0213(9) Uani 1 1 d . .
C13 C 0.0707(3) 0.9496(4) 0.88185(19) 0.0218(9) Uani 1 1 d . .
C14 C 0.1355(3) 1.0320(4) 0.86358(19) 0.0202(9) Uani 1 1 d . .
C15 C 0.1683(3) 1.0205(4) 0.79984(19) 0.0174(9) Uani 1 1 d . .
C10 C 0.1330(2) 0.9324(3) 0.75062(18) 0.0138(8) Uani 1 1 d . .
C9 C 0.1583(2) 0.9288(3) 0.67716(18) 0.0121(8) Uani 1 1 d . .
C8 C 0.2518(2) 0.9156(3) 0.66890(18) 0.0146(8) Uani 1 1 d . .
H8 H 0.297087 0.896039 0.709096 0.018 Uiso 1 1 calc R U
C7 C 0.2817(2) 0.9300(3) 0.60332(18) 0.0124(8) Uani 1 1 d . .
C6 C 0.3862(2) 0.9314(3) 0.60060(18) 0.0145(8) Uani 1 1 d . .
C1 C 0.4246(3) 0.8721(4) 0.54689(19) 0.0169(9) Uani 1 1 d . .
C2 C 0.5204(3) 0.8722(4) 0.5452(2) 0.0218(9) Uani 1 1 d . .
C3 C 0.5804(3) 0.9337(4) 0.5969(2) 0.0242(10) Uani 1 1 d . .
C4 C 0.5453(3) 0.9914(4) 0.6508(2) 0.0232(10) Uani 1 1 d . .
C5 C 0.4492(3) 0.9913(4) 0.6517(2) 0.0184(9) Uani 1 1 d . .
C26 C 0.0675(3) 0.5005(3) 0.60208(19) 0.0163(8) Uani 1 1 d . .
C27 C 0.0744(3) 0.3940(4) 0.64173(19) 0.0195(9) Uani 1 1 d . .
C28 C 0.1382(3) 0.3051(4) 0.6301(2) 0.0246(10) Uani 1 1 d . .
C29 C 0.1947(3) 0.3236(4) 0.5794(2) 0.0231(10) Uani 1 1 d . .
C30 C 0.1864(3) 0.4299(4) 0.53948(19) 0.0178(9) Uani 1 1 d . .
C25 C 0.1230(3) 0.5229(3) 0.54994(18) 0.0140(8) Uani 1 1 d . .
C24 C 0.1186(2) 0.6444(3) 0.51172(18) 0.0120(8) Uani 1 1 d . .
C23 C 0.1386(2) 0.6507(3) 0.44286(18) 0.0135(8) Uani 1 1 d . .
H23 H 0.154131 0.577229 0.420368 0.016 Uiso 1 1 calc R U
C22 C 0.1364(2) 0.7613(3) 0.40562(18) 0.0124(8) Uani 1 1 d . .
C21 C 0.1664(2) 0.7624(3) 0.33363(18) 0.0123(8) Uani 1 1 d . .
C16 C 0.1204(2) 0.8358(3) 0.27953(19) 0.0147(8) Uani 1 1 d . .
C17 C 0.1483(2) 0.8425(3) 0.21399(18) 0.0143(8) Uani 1 1 d . .
C18 C 0.2257(3) 0.7758(3) 0.20057(18) 0.0150(8) Uani 1 1 d . .
C19 C 0.2713(2) 0.7000(4) 0.2522(2) 0.0175(9) Uani 1 1 d . .
C20 C 0.2422(3) 0.6938(4) 0.31740(18) 0.0164(8) Uani 1 1 d . .
C31 C 0.1068(2) 1.1437(3) 0.43950(18) 0.0148(8) Uani 1 1 d . .
H31A H 0.174546 1.133770 0.455995 0.022 Uiso 1 1 calc R U
H31B H 0.090749 1.231304 0.437632 0.022 Uiso 1 1 calc R U
H31C H 0.090731 1.107806 0.392099 0.022 Uiso 1 1 calc R U
F6 F 0.02921(15) 0.7656(2) 0.72404(10) 0.0217(5) Uani 1 1 d . .
F7 F -0.02523(16) 0.7764(2) 0.85314(11) 0.0313(6) Uani 1 1 d . .
F8 F 0.03991(16) 0.9595(2) 0.94385(11) 0.0335(6) Uani 1 1 d . .
F9 F 0.16731(17) 1.1237(2) 0.90825(11) 0.0296(6) Uani 1 1 d . .
F10 F 0.23510(15) 1.0998(2) 0.78600(11) 0.0239(5) Uani 1 1 d . .
F1 F 0.36924(15) 0.8121(2) 0.49552(11) 0.0223(5) Uani 1 1 d . .
F2 F 0.55511(16) 0.8160(2) 0.49270(12) 0.0327(6) Uani 1 1 d . .
F3 F 0.67297(15) 0.9378(2) 0.59396(13) 0.0367(6) Uani 1 1 d . .
F4 F 0.60449(15) 1.0503(2) 0.70138(13) 0.0363(6) Uani 1 1 d . .
F5 F 0.41818(15) 1.0558(2) 0.70339(11) 0.0267(6) Uani 1 1 d . .
F16 F 0.00070(15) 0.5806(2) 0.61469(11) 0.0223(5) Uani 1 1 d . .
F17 F 0.01930(16) 0.3764(2) 0.69132(11) 0.0301(6) Uani 1 1 d . .
F18 F 0.14559(19) 0.2029(2) 0.66875(13) 0.0406(7) Uani 1 1 d . .
F19 F 0.26048(17) 0.2394(2) 0.56989(13) 0.0350(6) Uani 1 1 d . .
F20 F 0.24589(15) 0.4417(2) 0.49248(11) 0.0236(5) Uani 1 1 d . .
F11 F 0.04339(14) 0.9001(2) 0.28885(10) 0.0204(5) Uani 1 1 d . .
F12 F 0.10023(15) 0.9099(2) 0.16219(11) 0.0253(5) Uani 1 1 d . .
F13 F 0.25503(15) 0.7861(2) 0.13807(11) 0.0247(5) Uani 1 1 d . .
F14 F 0.34438(15) 0.6311(2) 0.23831(11) 0.0275(6) Uani 1 1 d . .
F15 F 0.29080(15) 0.6205(2) 0.36608(11) 0.0276(6) Uani 1 1 d . .
Fe1 Fe 0.08556(3) 0.91576(5) 0.52376(2) 0.00846(13) Uani 1 1 d . .
O2 O 0.08896(16) 0.9417(2) 0.62784(12) 0.0113(5) Uani 1 1 d . .
O1 O 0.22779(16) 0.9431(2) 0.54461(12) 0.0130(5) Uani 1 1 d . .
O4 O 0.09630(16) 0.7351(2) 0.54750(12) 0.0132(6) Uani 1 1 d . .
O3 O 0.11045(16) 0.8642(2) 0.42719(12) 0.0125(5) Uani 1 1 d . .
O5 O 0.05435(15) 1.0823(2) 0.48750(11) 0.0095(5) Uani 1 1 d . .

loop_
_atom_site_aniso_label
_atom_site_aniso_U_11
_atom_site_aniso_U_22
_atom_site_aniso_U_33
_atom_site_aniso_U_23
_atom_site_aniso_U_13
_atom_site_aniso_U_12
C11 0.018(2) 0.016(2) 0.0117(19) 0.0019(16) -0.0007(16) 0.0053(17)
C12 0.017(2) 0.030(2) 0.017(2) 0.0091(19) 0.0037(16) 0.0030(19)
C13 0.026(2) 0.032(3) 0.0080(19) -0.0008(18) 0.0029(17) 0.0138(19)
C14 0.028(2) 0.020(2) 0.010(2) -0.0064(17) -0.0052(17) 0.0093(18)
C15 0.017(2) 0.017(2) 0.017(2) 0.0028(17) -0.0009(16) 0.0032(17)
C10 0.0147(19) 0.017(2) 0.0095(18) 0.0023(16) 0.0002(15) 0.0092(16)
C9 0.0178(19) 0.0070(19) 0.0112(18) -0.0004(15) 0.0017(16) 0.0023(16)
C8 0.0142(19) 0.018(2) 0.0109(18) 0.0022(16) -0.0011(15) 0.0028(17)
C7 0.0115(18) 0.010(2) 0.0155(19) 0.0011(15) 0.0002(15) 0.0002(15)
C6 0.0134(18) 0.016(2) 0.0145(19) 0.0057(16) 0.0018(15) 0.0018(16)
C1 0.020(2) 0.016(2) 0.014(2) 0.0064(16) 0.0005(16) -0.0012(17)
C2 0.019(2) 0.023(2) 0.026(2) 0.0091(18) 0.0109(18) 0.0081(18)
C3 0.0101(19) 0.030(3) 0.034(2) 0.017(2) 0.0063(18) 0.0030(18)
C4 0.016(2) 0.024(2) 0.027(2) 0.0096(19) -0.0047(18) -0.0020(18)
C5 0.018(2) 0.017(2) 0.020(2) 0.0029(17) 0.0029(17) 0.0016(17)
C26 0.020(2) 0.012(2) 0.014(2) -0.0020(16) -0.0060(16) -0.0016(17)
C27 0.027(2) 0.019(2) 0.0100(19) 0.0034(16) -0.0035(17) -0.0092(18)
C28 0.033(2) 0.014(2) 0.021(2) 0.0031(18) -0.0154(19) -0.0060(19)
C29 0.028(2) 0.010(2) 0.024(2) -0.0060(17) -0.0171(19) 0.0037(18)
C30 0.020(2) 0.015(2) 0.015(2) -0.0036(16) -0.0062(16) -0.0028(17)
C25 0.019(2) 0.010(2) 0.0114(19) 0.0007(15) -0.0031(15) -0.0009(16)
C24 0.0083(17) 0.013(2) 0.0135(19) -0.0008(16) -0.0014(14) -0.0010(15)
C23 0.0157(19) 0.012(2) 0.0124(19) -0.0020(15) 0.0020(15) 0.0016(16)
C22 0.0098(18) 0.017(2) 0.0095(18) -0.0019(16) -0.0002(15) -0.0019(16)
C21 0.0124(18) 0.014(2) 0.0103(19) -0.0020(15) 0.0020(15) -0.0004(16)
C16 0.0132(19) 0.015(2) 0.017(2) -0.0020(16) 0.0057(15) 0.0016(16)
C17 0.0174(19) 0.012(2) 0.013(2) 0.0027(16) -0.0004(16) 0.0014(16)
C18 0.021(2) 0.016(2) 0.0093(19) -0.0016(16) 0.0081(16) -0.0025(17)
C19 0.013(2) 0.023(2) 0.019(2) -0.0051(17) 0.0079(16) 0.0040(17)
C20 0.0163(19) 0.021(2) 0.0115(19) -0.0016(16) 0.0006(16) 0.0058(17)
C31 0.0124(18) 0.019(2) 0.0139(19) 0.0036(16) 0.0045(15) -0.0032(16)
F6 0.0283(12) 0.0226(13) 0.0144(11) -0.0007(10) 0.0040(9) -0.0073(10)
F7 0.0320(13) 0.0445(16) 0.0198(12) 0.0075(11) 0.0114(10) -0.0050(12)
F8 0.0393(14) 0.0530(17) 0.0106(12) -0.0026(11) 0.0114(10) 0.0121(13)
F9 0.0440(15) 0.0250(14) 0.0179(12) -0.0081(10) -0.0012(11) 0.0081(11)
F10 0.0302(13) 0.0231(13) 0.0165(11) -0.0014(10) -0.0025(10) -0.0050(11)
F1 0.0239(12) 0.0264(13) 0.0171(11) -0.0031(10) 0.0051(10) 0.0003(10)
F2 0.0284(13) 0.0406(16) 0.0337(14) 0.0014(12) 0.0196(11) 0.0089(12)
F3 0.0121(12) 0.0466(17) 0.0524(16) 0.0161(13) 0.0079(11) 0.0042(11)
F4 0.0195(12) 0.0402(16) 0.0443(15) -0.0029(13) -0.0104(11) -0.0082(11)
F5 0.0234(12) 0.0306(14) 0.0250(13) -0.0100(11) 0.0003(10) -0.0011(11)
F16 0.0297(12) 0.0182(12) 0.0211(12) 0.0033(10) 0.0104(10) -0.0016(10)
F17 0.0419(14) 0.0295(14) 0.0175(12) 0.0099(10) 0.0005(11) -0.0154(12)
F18 0.0598(18) 0.0164(14) 0.0378(15) 0.0173(11) -0.0171(13) -0.0069(12)
F19 0.0411(15) 0.0147(13) 0.0431(15) -0.0042(11) -0.0133(12) 0.0132(11)
F20 0.0249(12) 0.0208(13) 0.0245(12) -0.0044(10) 0.0024(10) 0.0105(10)
F11 0.0209(11) 0.0271(13) 0.0147(11) 0.0050(10) 0.0069(9) 0.0138(10)
F12 0.0301(13) 0.0318(14) 0.0152(11) 0.0093(10) 0.0072(10) 0.0106(11)
F13 0.0347(13) 0.0292(14) 0.0145(12) 0.0016(10) 0.0170(10) 0.0037(11)
F14 0.0259(12) 0.0373(15) 0.0220(12) 0.0004(11) 0.0121(10) 0.0165(11)
F15 0.0279(13) 0.0395(15) 0.0169(12) 0.0088(11) 0.0080(10) 0.0205(11)
Fe1 0.0104(3) 0.0082(3) 0.0069(2) 0.0007(2) 0.00165(19) 0.0016(2)
O2 0.0135(13) 0.0118(14) 0.0084(12) -0.0001(10) 0.0007(10) 0.0014(11)
O1 0.0117(12) 0.0162(14) 0.0105(13) 0.0013(11) 0.0001(10) 0.0014(11)
O4 0.0185(13) 0.0108(14) 0.0113(13) 0.0005(11) 0.0054(10) 0.0036(11)
O3 0.0174(13) 0.0118(14) 0.0090(12) -0.0017(10) 0.0043(10) 0.0026(11)
O5 0.0111(12) 0.0101(13) 0.0080(12) 0.0021(10) 0.0034(10) 0.0003(10)

loop_
_atom_type_symbol
_atom_type_description
_atom_type_scat_dispersion_real
_atom_type_scat_dispersion_imag
_atom_type_scat_source
C C 0.0033 0.0016 'International Tables Vol C Tables 4.2.6.8 and 6.1.1.4'
H H 0.0000 0.0000 'International Tables Vol C Tables 4.2.6.8 and 6.1.1.4'
F F 0.0171 0.0103 'International Tables Vol C Tables 4.2.6.8 and 6.1.1.4'
Fe Fe 0.3463 0.8444 'International Tables Vol C Tables 4.2.6.8 and 6.1.1.4'
O O 0.0106 0.0060 'International Tables Vol C Tables 4.2.6.8 and 6.1.1.4'

loop_
_geom_angle_atom_site_label_1
_geom_angle_atom_site_label_2
_geom_angle_atom_site_label_3
_geom_angle
_geom_angle_site_symmetry_1
_geom_angle_site_symmetry_3
F6 C11 C12 118.6(3) . .
F6 C11 C10 119.5(3) . .
C12 C11 C10 121.9(4) . .
F7 C12 C11 120.9(4) . .
F7 C12 C13 119.3(3) . .
C11 C12 C13 119.7(4) . .
F8 C13 C14 120.2(4) . .
F8 C13 C12 120.4(4) . .
C14 C13 C12 119.4(3) . .
F9 C14 C13 120.0(3) . .
F9 C14 C15 120.0(4) . .
C13 C14 C15 120.1(4) . .
F10 C15 C14 117.7(3) . .
F10 C15 C10 120.5(3) . .
C14 C15 C10 121.7(4) . .
C15 C10 C11 117.0(3) . .
C15 C10 C9 122.6(3) . .
C11 C10 C9 120.2(3) . .
O2 C9 C8 126.2(3) . .
O2 C9 C10 114.7(3) . .
C8 C9 C10 119.1(3) . .
C9 C8 C7 121.9(3) . .
C9 C8 H8 119.0 . .
C7 C8 H8 119.0 . .
O1 C7 C8 125.3(3) . .
O1 C7 C6 116.2(3) . .
C8 C7 C6 118.5(3) . .
C5 C6 C1 116.5(3) . .
C5 C6 C7 121.6(3) . .
C1 C6 C7 121.9(3) . .
F1 C1 C2 117.7(3) . .
F1 C1 C6 120.6(3) . .
C2 C1 C6 121.6(4) . .
F2 C2 C1 120.4(4) . .
F2 C2 C3 119.8(3) . .
C1 C2 C3 119.8(4) . .
F3 C3 C4 119.9(4) . .
F3 C3 C2 120.0(4) . .
C4 C3 C2 120.1(3) . .
F4 C4 C3 119.7(3) . .
F4 C4 C5 120.7(4) . .
C3 C4 C5 119.5(4) . .
F5 C5 C4 117.0(3) . .
F5 C5 C6 120.6(3) . .
C4 C5 C6 122.3(4) . .
F16 C26 C27 116.1(3) . .
F16 C26 C25 121.2(3) . .
C27 C26 C25 122.7(4) . .
F17 C27 C28 119.7(3) . .
F17 C27 C26 120.6(4) . .
C28 C27 C26 119.8(4) . .
F18 C28 C29 120.7(4) . .
F18 C28 C27 119.8(4) . .
C29 C28 C27 119.5(4) . .
F19 C29 C28 119.8(4) . .
F19 C29 C30 119.9(4) . .
C28 C29 C30 120.3(4) . .
F20 C30 C29 116.2(3) . .
F20 C30 C25 121.6(3) . .
C29 C30 C25 122.1(4) . .
C26 C25 C30 115.7(3) . .
C26 C25 C24 121.1(3) . .
C30 C25 C24 123.1(3) . .
O4 C24 C23 125.2(3) . .
O4 C24 C25 114.6(3) . .
C23 C24 C25 120.2(3) . .
C24 C23 C22 122.2(3) . .
C24 C23 H23 118.9 . .
C22 C23 H23 118.9 . .
O3 C22 C23 125.4(3) . .
O3 C22 C21 115.4(3) . .
C23 C22 C21 119.1(3) . .
C16 C21 C20 116.1(3) . .
C16 C21 C22 121.0(3) . .
C20 C21 C22 122.8(3) . .
F11 C16 C17 117.0(3) . .
F11 C16 C21 120.5(3) . .
C17 C16 C21 122.4(3) . .
F12 C17 C16 121.0(3) . .
F12 C17 C18 119.3(3) . .
C16 C17 C18 119.7(3) . .
F13 C18 C19 120.9(3) . .
F13 C18 C17 119.7(3) . .
C19 C18 C17 119.4(3) . .
F14 C19 C18 119.5(3) . .
F14 C19 C20 120.3(3) . .
C18 C19 C20 120.2(3) . .
F15 C20 C19 117.4(3) . .
F15 C20 C21 120.4(3) . .
C19 C20 C21 122.1(3) . .
O5 C31 H31A 109.5 . .
O5 C31 H31B 109.5 . .
H31A C31 H31B 109.5 . .
O5 C31 H31C 109.5 . .
H31A C31 H31C 109.5 . .
H31B C31 H31C 109.5 . .
O5 Fe1 O5 77.31(10) . 3_576
O5 Fe1 O2 100.92(9) . .
O5 Fe1 O2 88.63(9) 3_576 .
O5 Fe1 O3 89.80(9) . .
O5 Fe1 O3 102.85(9) 3_576 .
O2 Fe1 O3 165.85(10) . .
O5 Fe1 O4 169.12(10) . .
O5 Fe1 O4 94.35(10) 3_576 .
O2 Fe1 O4 85.69(9) . .
O3 Fe1 O4 85.21(10) . .
O5 Fe1 O1 95.79(9) . .
O5 Fe1 O1 169.64(10) 3_576 .
O2 Fe1 O1 85.08(9) . .
O3 Fe1 O1 84.66(9) . .
O4 Fe1 O1 93.37(10) . .
C9 O2 Fe1 128.3(2) . .
C7 O1 Fe1 127.7(2) . .
C24 O4 Fe1 130.8(2) . .
C22 O3 Fe1 130.3(2) . .
C31 O5 Fe1 122.7(2) . .
C31 O5 Fe1 123.01(19) . 3_576
Fe1 O5 Fe1 102.69(10) . 3_576

loop_
_geom_bond_atom_site_label_1
_geom_bond_atom_site_label_2
_geom_bond_distance
_geom_bond_site_symmetry_2
C11 F6 1.334(4) .
C11 C12 1.373(5) .
C11 C10 1.389(5) .
C12 F7 1.338(4) .
C12 C13 1.382(6) .
C13 F8 1.330(4) .
C13 C14 1.373(6) .
C14 F9 1.346(4) .
C14 C15 1.376(5) .
C15 F10 1.345(4) .
C15 C10 1.382(5) .
C10 C9 1.502(5) .
C9 O2 1.267(4) .
C9 C8 1.381(5) .
C8 C7 1.394(5) .
C8 H8 0.9500 .
C7 O1 1.268(4) .
C7 C6 1.506(5) .
C6 C5 1.386(5) .
C6 C1 1.395(5) .
C1 F1 1.334(4) .
C1 C2 1.377(5) .
C2 F2 1.334(4) .
C2 C3 1.379(6) .
C3 F3 1.337(4) .
C3 C4 1.365(6) .
C4 F4 1.347(4) .
C4 C5 1.379(5) .
C5 F5 1.342(4) .
C26 F16 1.343(4) .
C26 C27 1.380(5) .
C26 C25 1.388(5) .
C27 F17 1.337(4) .
C27 C28 1.372(6) .
C28 F18 1.330(4) .
C28 C29 1.369(6) .
C29 F19 1.346(4) .
C29 C30 1.380(5) .
C30 F20 1.336(4) .
C30 C25 1.395(5) .
C25 C24 1.507(5) .
C24 O4 1.269(4) .
C24 C23 1.390(5) .
C23 C22 1.396(5) .
C23 H23 0.9500 .
C22 O3 1.268(4) .
C22 C21 1.502(5) .
C21 C16 1.390(5) .
C21 C20 1.391(5) .
C16 F11 1.341(4) .
C16 C17 1.374(5) .
C17 F12 1.335(4) .
C17 C18 1.381(5) .
C18 F13 1.330(4) .
C18 C19 1.371(5) .
C19 F14 1.347(4) .
C19 C20 1.375(5) .
C20 F15 1.337(4) .
C31 O5 1.436(4) .
C31 H31A 0.9800 .
C31 H31B 0.9800 .
C31 H31C 0.9800 .
Fe1 O5 1.966(2) .
Fe1 O5 1.983(2) 3_576
Fe1 O2 2.001(2) .
Fe1 O3 2.011(2) .
Fe1 O4 2.017(2) .
Fe1 O1 2.037(2) .

loop_
_geom_torsion_atom_site_label_1
_geom_torsion_atom_site_label_2
_geom_torsion_atom_site_label_3
_geom_torsion_atom_site_label_4
_geom_torsion
F6 C11 C12 F7 1.0(5)
C10 C11 C12 F7 -177.6(3)
F6 C11 C12 C13 -177.0(3)
C10 C11 C12 C13 4.4(6)
F7 C12 C13 F8 -1.4(5)
C11 C12 C13 F8 176.6(3)
F7 C12 C13 C14 179.3(3)
C11 C12 C13 C14 -2.6(6)
F8 C13 C14 F9 -0.5(5)
C12 C13 C14 F9 178.7(3)
F8 C13 C14 C15 179.0(3)
C12 C13 C14 C15 -1.7(6)
F9 C14 C15 F10 2.8(5)
C13 C14 C15 F10 -176.8(3)
F9 C14 C15 C10 -175.8(3)
C13 C14 C15 C10 4.6(6)
F10 C15 C10 C11 178.5(3)
C14 C15 C10 C11 -2.9(5)
F10 C15 C10 C9 -7.0(5)
C14 C15 C10 C9 171.7(3)
F6 C11 C10 C15 179.8(3)
C12 C11 C10 C15 -1.6(5)
F6 C11 C10 C9 5.1(5)
C12 C11 C10 C9 -176.3(3)
C15 C10 C9 O2 -118.6(4)
C11 C10 C9 O2 55.8(5)
C15 C10 C9 C8 59.7(5)
C11 C10 C9 C8 -126.0(4)
O2 C9 C8 C7 7.9(6)
C10 C9 C8 C7 -170.1(3)
C9 C8 C7 O1 -7.9(6)
C9 C8 C7 C6 171.7(3)
O1 C7 C6 C5 139.4(4)
C8 C7 C6 C5 -40.1(5)
O1 C7 C6 C1 -40.9(5)
C8 C7 C6 C1 139.5(4)
C5 C6 C1 F1 180.0(3)
C7 C6 C1 F1 0.3(5)
C5 C6 C1 C2 0.6(5)
C7 C6 C1 C2 -179.1(3)
F1 C1 C2 F2 1.4(5)
C6 C1 C2 F2 -179.2(3)
F1 C1 C2 C3 179.6(3)
C6 C1 C2 C3 -1.0(6)
F2 C2 C3 F3 0.6(6)
C1 C2 C3 F3 -177.6(3)
F2 C2 C3 C4 -180.0(3)
C1 C2 C3 C4 1.8(6)
F3 C3 C4 F4 -1.2(6)
C2 C3 C4 F4 179.4(4)
F3 C3 C4 C5 177.2(4)
C2 C3 C4 C5 -2.3(6)
F4 C4 C5 F5 2.3(6)
C3 C4 C5 F5 -176.0(3)
F4 C4 C5 C6 -179.8(3)
C3 C4 C5 C6 1.9(6)
C1 C6 C5 F5 176.8(3)
C7 C6 C5 F5 -3.6(5)
C1 C6 C5 C4 -1.0(6)
C7 C6 C5 C4 178.7(4)
F16 C26 C27 F17 -2.5(5)
C25 C26 C27 F17 -179.9(3)
F16 C26 C27 C28 177.3(3)
C25 C26 C27 C28 0.0(5)
F17 C27 C28 F18 -0.8(5)
C26 C27 C28 F18 179.3(3)
F17 C27 C28 C29 -179.9(3)
C26 C27 C28 C29 0.3(5)
F18 C28 C29 F19 -2.1(5)
C27 C28 C29 F19 176.9(3)
F18 C28 C29 C30 179.9(3)
C27 C28 C29 C30 -1.0(5)
F19 C29 C30 F20 0.4(5)
C28 C29 C30 F20 178.3(3)
F19 C29 C30 C25 -176.4(3)
C28 C29 C30 C25 1.5(5)
F16 C26 C25 C30 -176.8(3)
C27 C26 C25 C30 0.5(5)
F16 C26 C25 C24 7.5(5)
C27 C26 C25 C24 -175.2(3)
F20 C30 C25 C26 -177.9(3)
C29 C30 C25 C26 -1.2(5)
F20 C30 C25 C24 -2.3(5)
C29 C30 C25 C24 174.4(3)
C26 C25 C24 O4 28.5(5)
C30 C25 C24 O4 -146.9(3)
C26 C25 C24 C23 -151.7(3)
C30 C25 C24 C23 33.0(5)
O4 C24 C23 C22 0.5(6)
C25 C24 C23 C22 -179.3(3)
C24 C23 C22 O3 -5.2(6)
C24 C23 C22 C21 175.1(3)
O3 C22 C21 C16 -37.1(5)
C23 C22 C21 C16 142.5(4)
O3 C22 C21 C20 141.2(4)
C23 C22 C21 C20 -39.2(5)
C20 C21 C16 F11 176.4(3)
C22 C21 C16 F11 -5.2(5)
C20 C21 C16 C17 -1.0(5)
C22 C21 C16 C17 177.4(3)
F11 C16 C17 F12 -0.3(5)
C21 C16 C17 F12 177.2(3)
F11 C16 C17 C18 -178.3(3)
C21 C16 C17 C18 -0.9(6)
F12 C17 C18 F13 4.7(5)
C16 C17 C18 F13 -177.3(3)
F12 C17 C18 C19 -175.6(3)
C16 C17 C18 C19 2.5(6)
F13 C18 C19 F14 -2.9(5)
C17 C18 C19 F14 177.4(3)
F13 C18 C19 C20 177.6(3)
C17 C18 C19 C20 -2.2(6)
F14 C19 C20 F15 1.9(5)
C18 C19 C20 F15 -178.5(3)
F14 C19 C20 C21 -179.3(3)
C18 C19 C20 C21 0.3(6)
C16 C21 C20 F15 180.0(3)
C22 C21 C20 F15 1.6(6)
C16 C21 C20 C19 1.3(6)
C22 C21 C20 C19 -177.1(3)
C8 C9 O2 Fe1 12.8(5)
C10 C9 O2 Fe1 -169.0(2)
C8 C7 O1 Fe1 -12.5(5)
C6 C7 O1 Fe1 168.0(2)
C23 C24 O4 Fe1 -2.6(5)
C25 C24 O4 Fe1 177.2(2)
C23 C22 O3 Fe1 11.8(5)
C21 C22 O3 Fe1 -168.5(2)
